data_7703436
loop_
_publ_author_name
'Li, Jia-Hui'
'Wang, Xiu-Li'
'Song, Ge'
'Lin, Hong-Yan'
'Wang, Xiang'
'Liu, Guo-Cheng'

_publ_section_title
;
 Various Anderson-type polyoxometalate-based metal-organic complexes
 induced by diverse solvents: assembly, structures and selective
 adsorption for organic dyes.
;
_journal_issue 4
_journal_name_full 'Dalton transactions (Cambridge, England : 2003)'
_journal_page_first 1265
_journal_page_last 1275
_journal_paper_doi 10.1039/c9dt04397g
_journal_volume 49
_journal_year 2020
_chemical_formula_sum 'C24 H60 Cr2 Mo12 N6 O70 Zn4'
_chemical_formula_weight 3069.54
_space_group_IT_number 14
_space_group_name_Hall '-P 2yn'
_space_group_name_H-M_alt 'P 1 21/n 1'
_symmetry_cell_setting monoclinic
_symmetry_space_group_name_H-M 'P 1 21/n 1'
_atom_sites_solution_hydrogens geom
_atom_sites_solution_primary direct
_atom_sites_solution_secondary difmap
_audit_creation_method SHELXL-97
_audit_update_record
;
2018-03-31 deposited with the CCDC.	2019-12-09 downloaded from the CCDC.
;
_cell_angle_alpha 90.00
_cell_angle_beta 107.0590(10)
_cell_angle_gamma 90.00
_cell_formula_units_Z 2
_cell_length_a 15.0632(7)
_cell_length_b 11.1922(6)
_cell_length_c 24.2976(12)
_cell_measurement_reflns_used 4601
_cell_measurement_temperature 293(2)
_cell_measurement_theta_max 26.800
_cell_measurement_theta_min 1.15
_cell_volume 3916.1(3)
_computing_cell_refinement 'SMART (Bruker, 2001)'
_computing_data_collection 'SMART (Bruker, 2001)'
_computing_data_reduction 'SAINT+ (Bruker, 1999)'
_computing_molecular_graphics 'PLATON (Spek, 2003)'
_computing_publication_material 'SHELXTL (1998)'
_computing_structure_refinement 'SHELXL-97 (Sheldrick, 1997)'
_computing_structure_solution 'SHELXS-97 (Sheldrick, 1990)'
_diffrn_ambient_temperature 293(2)
_diffrn_measured_fraction_theta_full 0.999
_diffrn_measured_fraction_theta_max 0.999
_diffrn_measurement_device_type 'CCD area detector'
_diffrn_measurement_method 'phi and omega scans'
_diffrn_radiation_monochromator graphite
_diffrn_radiation_source 'fine-focus sealed tube'
_diffrn_radiation_type MoK\a
_diffrn_radiation_wavelength 0.71073
_diffrn_reflns_av_R_equivalents 0.0415
_diffrn_reflns_av_sigmaI/netI 0.0490
_diffrn_reflns_limit_h_max 19
_diffrn_reflns_limit_h_min -17
_diffrn_reflns_limit_k_max 8
_diffrn_reflns_limit_k_min -14
_diffrn_reflns_limit_l_max 30
_diffrn_reflns_limit_l_min -30
_diffrn_reflns_number 25202
_diffrn_reflns_theta_full 26.80
_diffrn_reflns_theta_max 26.80
_diffrn_reflns_theta_min 1.43
_exptl_absorpt_coefficient_mu 3.437
_exptl_absorpt_correction_T_max 0.685
_exptl_absorpt_correction_T_min 0.603
_exptl_absorpt_correction_type multi-scan
_exptl_absorpt_process_details SADABS
_exptl_crystal_colour PINK
_exptl_crystal_density_diffrn 2.603
_exptl_crystal_density_method 'not measured'
_exptl_crystal_description BLOCK
_exptl_crystal_F_000 2956
_exptl_crystal_size_max 0.15
_exptl_crystal_size_mid 0.13
_exptl_crystal_size_min 0.11
_platon_squeeze_details
;
;
_refine_diff_density_max 1.441
_refine_diff_density_min -1.535
_refine_diff_density_rms 0.299
_refine_ls_extinction_method none
_refine_ls_goodness_of_fit_ref 1.095
_refine_ls_hydrogen_treatment mixed
_refine_ls_matrix_type full
_refine_ls_number_parameters 509
_refine_ls_number_reflns 8368
_refine_ls_number_restraints 1252
_refine_ls_restrained_S_all 1.045
_refine_ls_R_factor_all 0.0844
_refine_ls_R_factor_gt 0.0637
_refine_ls_shift/su_max 0.000
_refine_ls_shift/su_mean 0.000
_refine_ls_structure_factor_coef Fsqd
_refine_ls_weighting_details 'calc w=1/[\s^2^(Fo^2^)+(0.1255P)^2^+25.2511P] where P=(Fo^2^+2Fc^2^)/3'
_refine_ls_weighting_scheme calc
_refine_ls_wR_factor_gt 0.1997
_refine_ls_wR_factor_ref 0.2128
_reflns_number_gt 6112
_reflns_number_total 8368
_reflns_threshold_expression >2sigma(I)
_cod_data_source_file c9dt04397g2.cif
_cod_data_source_block 1_CCDC1
_cod_depositor_comments
;
The following automatic conversions were performed:

data item '_symmetry_cell_setting' value 'Monoclinic' was changed to
'monoclinic' in accordance with the
/home/data/users/saulius/crontab/automatic-downloads/current/RSC/lib/dictionaries/cif_core.dic
dictionary named 'cif_core.dic' version 2.4.2 last updated on
2011-04-26.

Automatic conversion script
Id: cif_fix_values 7556 2019-12-06 15:28:31Z antanas 
;
_cod_original_sg_symbol_H-M 'P 21/n'
_cod_database_code 7703436

loop_
_symmetry_equiv_pos_as_xyz
'x, y, z'
'-x+1/2, y+1/2, -z+1/2'
'-x, -y, -z'
'x-1/2, -y-1/2, z-1/2'

loop_
_atom_site_label
_atom_site_type_symbol
_atom_site_fract_x
_atom_site_fract_y
_atom_site_fract_z
_atom_site_U_iso_or_equiv
_atom_site_adp_type
_atom_site_occupancy
_atom_site_symmetry_multiplicity
_atom_site_calc_flag
_atom_site_refinement_flags
_atom_site_disorder_assembly
_atom_site_disorder_group
Mo1 Mo 0.29662(5) 0.44551(7) 0.35197(3) 0.01549(19) Uani 1 1 d . . .
Zn1 Zn -0.17225(8) 0.41025(12) 0.38199(5) 0.0275(3) Uani 1 1 d . . .
Cr1 Cr 0.15665(9) 0.21150(12) 0.33565(5) 0.0120(3) Uani 1 1 d . . .
C1 C -0.0318(7) 0.3576(9) 0.4910(4) 0.0227(14) Uani 1 1 d U . .
O1 O 0.1043(5) 0.3371(7) 0.4616(3) 0.0318(14) Uani 1 1 d U . .
N1 N -0.1229(6) 0.3762(8) 0.4714(4) 0.0253(13) Uani 1 1 d U . .
O1W O 0.4664(11) 0.4862(14) 0.5804(6) 0.042(4) Uiso 0.547(16) 1 d PU A 1
O1W' O 0.4785(11) 0.4980(15) 0.5298(7) 0.031(3) Uiso 0.453(16) 1 d PU . 2
Mo2 Mo 0.09061(5) 0.44944(7) 0.25220(3) 0.0172(2) Uani 1 1 d . . .
Zn2 Zn 0.54077(15) 0.3858(2) 0.53675(9) 0.0759(6) Uani 1 1 d U . .
C2 C 0.0139(7) 0.3417(9) 0.5493(4) 0.0237(14) Uani 1 1 d U . .
O2 O -0.0298(5) 0.3801(6) 0.3948(3) 0.0256(12) Uani 1 1 d U . .
N2 N 0.1395(6) 0.2013(8) 0.5693(4) 0.0274(13) Uani 1 1 d U . .
H2A H 0.0939 0.1521 0.5575 0.033 Uiso 1 1 calc R . .
O2W O 0.6084(6) 0.2866(10) 0.4859(4) 0.060(2) Uani 1 1 d U A .
Mo3 Mo 0.21669(6) -0.02400(7) 0.42403(3) 0.0208(2) Uani 1 1 d . . .
N3 N 0.3873(6) 0.1571(8) 0.5931(3) 0.0268(14) Uani 1 1 d U . .
O3 O 0.1725(5) 0.3964(7) 0.5946(3) 0.0310(13) Uani 1 1 d U . .
C3 C -0.0398(7) 0.3458(9) 0.5872(4) 0.0249(15) Uani 1 1 d U . .
H3A H -0.0118 0.3371 0.6266 0.030 Uiso 1 1 calc R . .
O3W O 0.5600(5) 0.2502(8) 0.6034(4) 0.0440(15) Uani 1 1 d U A .
Mo4 Mo 0.36111(5) 0.20436(7) 0.43529(3) 0.0176(2) Uani 1 1 d . . .
C4 C -0.1350(7) 0.3629(9) 0.5664(4) 0.0266(16) Uani 1 1 d U . .
H4A H -0.1716 0.3632 0.5912 0.032 Uiso 1 1 calc R . .
O4 O 0.0486(4) 0.3207(5) 0.3123(2) 0.0155(10) Uani 1 1 d U . .
O4W O -0.3110(5) 0.4239(8) 0.3766(4) 0.0418(19) Uani 1 1 d U . .
Mo5 Mo -0.05015(5) 0.21573(8) 0.23706(3) 0.0202(2) Uani 1 1 d . . .
C5 C -0.1740(7) 0.3792(9) 0.5083(4) 0.0252(16) Uani 1 1 d U . .
H5A H -0.2375 0.3927 0.4941 0.030 Uiso 1 1 calc R . .
O5 O 0.2084(4) 0.3151(6) 0.2868(2) 0.0164(11) Uani 1 1 d U . .
O5W O -0.1935(5) 0.2340(7) 0.3469(3) 0.0315(15) Uani 1 1 d U . .
Mo6 Mo 0.01014(6) -0.01692(7) 0.32525(4) 0.0225(2) Uani 1 1 d . . .
C6 C 0.0184(7) 0.3577(9) 0.4457(4) 0.0226(13) Uani 1 1 d U . .
O6 O 0.2633(4) 0.1023(6) 0.3616(3) 0.0176(11) Uani 1 1 d U A .
O6W O -0.1879(6) 0.4808(7) 0.3012(3) 0.0390(18) Uani 1 1 d U . .
C7 C 0.1164(7) 0.3192(9) 0.5714(4) 0.0241(14) Uani 1 1 d U . .
O7 O 0.4512(5) 0.1124(7) 0.4370(3) 0.0321(16) Uani 1 1 d U A .
C8 C 0.2293(7) 0.1511(9) 0.5843(4) 0.0268(14) Uani 1 1 d U . .
O8 O 0.0806(4) 0.1049(6) 0.2754(3) 0.0172(11) Uani 1 1 d U . .
C9 C 0.3048(7) 0.2133(9) 0.5812(4) 0.0255(14) Uani 1 1 d U . .
H9A H 0.2998 0.2937 0.5711 0.031 Uiso 1 1 calc R . .
O9 O -0.0339(6) -0.1142(7) 0.2710(3) 0.0405(18) Uani 1 1 d U . .
O10 O -0.0023(5) 0.5391(7) 0.2484(3) 0.0340(16) Uani 1 1 d U . .
C10 C 0.3975(8) 0.0390(10) 0.6064(4) 0.0292(17) Uani 1 1 d U . .
H10A H 0.4554 0.0027 0.6145 0.035 Uiso 1 1 calc R . .
O11 O 0.3050(5) -0.1228(7) 0.4287(3) 0.0348(16) Uani 1 1 d U . .
C11 C 0.3230(8) -0.0236(10) 0.6076(5) 0.0318(17) Uani 1 1 d U . .
H11A H 0.3287 -0.1052 0.6150 0.038 Uiso 1 1 calc R . .
C12 C 0.2383(8) 0.0299(10) 0.5983(5) 0.0313(16) Uani 1 1 d U . .
H12A H 0.1873 -0.0138 0.6012 0.038 Uiso 1 1 calc R . .
O12 O 0.3328(5) 0.5317(6) 0.4137(3) 0.0231(13) Uiso 1 1 d U . .
O13 O 0.1326(5) -0.0831(6) 0.3524(3) 0.0237(12) Uani 1 1 d U . .
O14 O 0.3492(5) 0.5048(7) 0.3045(3) 0.0292(15) Uani 1 1 d U . .
O15 O 0.2827(5) 0.1090(6) 0.4665(3) 0.0256(11) Uani 1 1 d U A .
O16 O -0.0341(5) -0.0576(7) 0.3795(3) 0.0361(17) Uani 1 1 d U . .
O17 O -0.0859(5) 0.1183(7) 0.1803(3) 0.0325(16) Uani 1 1 d U . .
O18 O 0.1632(5) -0.0721(7) 0.4728(3) 0.0334(16) Uani 1 1 d U . .
O19 O -0.1403(5) 0.3124(7) 0.2311(3) 0.0297(15) Uani 1 1 d U . .
O20 O 0.1748(4) 0.5121(6) 0.3233(3) 0.0186(11) Uani 1 1 d U . .
O21 O 0.3759(4) 0.3088(6) 0.3745(3) 0.0199(11) Uani 1 1 d U A .
O22 O 0.0326(4) 0.3117(6) 0.2077(3) 0.0211(12) Uani 1 1 d U . .
O23 O 0.2265(4) 0.3154(5) 0.3985(2) 0.0163(10) Uani 1 1 d U A .
O24 O -0.0677(4) 0.1236(6) 0.2999(3) 0.0227(12) Uani 1 1 d U . .
O25 O 0.1404(5) 0.5052(7) 0.2035(3) 0.0312(16) Uani 1 1 d U . .
O26 O 0.1061(4) 0.1186(6) 0.3883(3) 0.0178(11) Uani 1 1 d U . .
O27 O 0.4042(6) 0.2984(7) 0.4932(3) 0.0358(12) Uani 1 1 d U A .

loop_
_atom_site_aniso_label
_atom_site_aniso_U_11
_atom_site_aniso_U_22
_atom_site_aniso_U_33
_atom_site_aniso_U_23
_atom_site_aniso_U_13
_atom_site_aniso_U_12
Mo1 0.0145(4) 0.0147(4) 0.0172(4) 0.0006(3) 0.0045(3) -0.0040(3)
Zn1 0.0246(6) 0.0347(7) 0.0228(6) 0.0030(5) 0.0063(5) 0.0004(5)
Cr1 0.0128(6) 0.0114(7) 0.0122(6) -0.0009(5) 0.0044(5) -0.0030(5)
C1 0.022(3) 0.023(3) 0.026(3) 0.002(2) 0.012(2) 0.005(2)
O1 0.027(3) 0.042(3) 0.029(3) 0.004(3) 0.012(3) 0.010(3)
N1 0.023(3) 0.027(3) 0.028(3) 0.000(2) 0.009(2) 0.003(2)
Mo2 0.0161(4) 0.0190(4) 0.0158(4) 0.0049(3) 0.0034(3) -0.0024(3)
Zn2 0.0718(13) 0.0766(14) 0.0773(14) -0.0023(11) 0.0188(11) -0.0083(11)
C2 0.024(3) 0.023(3) 0.026(3) 0.001(2) 0.011(2) 0.006(2)
O2 0.024(2) 0.030(3) 0.024(2) -0.001(2) 0.009(2) 0.001(2)
N2 0.025(2) 0.024(3) 0.033(3) 0.003(2) 0.007(2) 0.004(2)
O2W 0.039(4) 0.067(5) 0.074(5) -0.012(5) 0.014(4) -0.001(4)
Mo3 0.0276(4) 0.0135(4) 0.0243(4) 0.0021(3) 0.0123(3) -0.0002(3)
N3 0.028(3) 0.029(3) 0.026(3) 0.002(3) 0.012(2) 0.004(3)
O3 0.027(3) 0.027(3) 0.037(3) 0.000(2) 0.005(2) 0.003(2)
C3 0.024(3) 0.027(3) 0.027(3) 0.003(3) 0.012(2) 0.005(3)
O3W 0.030(4) 0.057(4) 0.047(4) -0.025(2) 0.013(3) 0.000(3)
Mo4 0.0176(4) 0.0175(4) 0.0160(4) 0.0008(3) 0.0026(3) 0.0000(3)
C4 0.025(3) 0.029(3) 0.031(3) 0.002(3) 0.015(3) 0.004(3)
O4 0.016(2) 0.017(2) 0.016(2) -0.0005(19) 0.0087(18) -0.001(2)
O4W 0.032(4) 0.043(4) 0.047(4) 0.013(4) 0.006(3) 0.004(4)
Mo5 0.0164(4) 0.0261(4) 0.0167(4) -0.0022(3) 0.0030(3) -0.0071(3)
C5 0.021(3) 0.030(3) 0.029(3) 0.000(3) 0.014(3) 0.005(3)
O5 0.017(2) 0.017(2) 0.017(2) 0.000(2) 0.0072(19) -0.005(2)
O5W 0.030(3) 0.028(3) 0.039(4) 0.001(3) 0.013(3) -0.006(3)
Mo6 0.0241(4) 0.0169(4) 0.0298(5) -0.0031(3) 0.0130(4) -0.0087(3)
C6 0.024(2) 0.023(3) 0.023(2) 0.002(2) 0.011(2) 0.003(2)
O6 0.019(2) 0.015(2) 0.021(2) 0.000(2) 0.010(2) 0.000(2)
O6W 0.052(4) 0.032(4) 0.033(4) 0.006(3) 0.012(3) 0.006(4)
C7 0.024(3) 0.025(3) 0.026(3) 0.003(2) 0.011(2) 0.005(2)
O7 0.027(3) 0.028(4) 0.042(4) 0.010(3) 0.011(3) 0.006(3)
C8 0.025(3) 0.027(3) 0.031(3) 0.002(3) 0.013(2) 0.004(3)
O8 0.016(2) 0.018(2) 0.020(2) -0.002(2) 0.009(2) -0.004(2)
C9 0.027(3) 0.026(3) 0.026(3) 0.004(2) 0.011(2) 0.003(3)
O9 0.040(4) 0.031(4) 0.044(4) -0.019(3) 0.003(3) -0.012(3)
O10 0.030(4) 0.034(4) 0.036(4) 0.007(3) 0.005(3) 0.008(3)
C10 0.029(3) 0.031(3) 0.029(3) 0.001(3) 0.010(3) 0.006(3)
O11 0.035(4) 0.024(3) 0.045(4) 0.003(3) 0.011(3) 0.008(3)
C11 0.031(3) 0.028(3) 0.036(3) 0.005(3) 0.010(3) 0.008(3)
C12 0.030(3) 0.028(3) 0.036(3) 0.008(3) 0.009(3) 0.003(3)
O13 0.027(3) 0.020(3) 0.027(3) -0.004(2) 0.011(2) -0.003(2)
O14 0.027(3) 0.030(4) 0.035(4) 0.012(3) 0.015(3) -0.001(3)
O15 0.029(2) 0.026(2) 0.024(2) 0.003(2) 0.0109(19) 0.003(2)
O16 0.036(4) 0.034(4) 0.043(4) 0.008(3) 0.019(3) -0.009(3)
O17 0.027(3) 0.035(4) 0.030(3) -0.011(3) -0.001(3) -0.017(3)
O18 0.039(4) 0.033(4) 0.030(3) 0.008(3) 0.013(3) -0.007(3)
O19 0.018(3) 0.034(4) 0.036(3) 0.001(3) 0.008(3) -0.004(3)
O20 0.020(2) 0.016(2) 0.020(2) -0.001(2) 0.006(2) 0.000(2)
O21 0.020(2) 0.020(2) 0.021(2) 0.004(2) 0.009(2) 0.001(2)
O22 0.022(3) 0.027(3) 0.016(2) 0.000(2) 0.007(2) -0.007(2)
O23 0.020(2) 0.015(2) 0.016(2) 0.0012(19) 0.0084(18) 0.000(2)
O24 0.019(2) 0.028(3) 0.024(2) -0.001(2) 0.010(2) -0.005(2)
O25 0.034(4) 0.032(4) 0.031(3) 0.012(3) 0.014(3) -0.007(3)
O26 0.020(2) 0.019(2) 0.019(2) 0.0011(19) 0.0120(19) -0.001(2)
O27 0.054(2) 0.030(3) 0.028(3) 0.013(2) 0.019(2) 0.016(2)

loop_
_atom_type_symbol
_atom_type_description
_atom_type_scat_dispersion_real
_atom_type_scat_dispersion_imag
_atom_type_scat_source
C C 0.0033 0.0016 'International Tables Vol C Tables 4.2.6.8 and 6.1.1.4'
H H 0.0000 0.0000 'International Tables Vol C Tables 4.2.6.8 and 6.1.1.4'
N N 0.0061 0.0033 'International Tables Vol C Tables 4.2.6.8 and 6.1.1.4'
O O 0.0106 0.0060 'International Tables Vol C Tables 4.2.6.8 and 6.1.1.4'
Cr Cr 0.3209 0.6236 'International Tables Vol C Tables 4.2.6.8 and 6.1.1.4'
Zn Zn 0.2839 1.4301 'International Tables Vol C Tables 4.2.6.8 and 6.1.1.4'
Mo Mo -1.6832 0.6857 'International Tables Vol C Tables 4.2.6.8 and 6.1.1.4'

loop_
_geom_angle_atom_site_label_1
_geom_angle_atom_site_label_2
_geom_angle_atom_site_label_3
_geom_angle
_geom_angle_site_symmetry_1
_geom_angle_site_symmetry_3
O14 Mo1 O12 106.1(3) . .
O14 Mo1 O20 100.8(3) . .
O12 Mo1 O20 97.1(3) . .
O14 Mo1 O21 97.4(3) . .
O12 Mo1 O21 100.7(3) . .
O20 Mo1 O21 149.9(3) . .
O14 Mo1 O5 94.1(3) . .
O12 Mo1 O5 158.7(3) . .
O20 Mo1 O5 72.2(2) . .
O21 Mo1 O5 82.8(3) . .
O14 Mo1 O23 162.4(3) . .
O12 Mo1 O23 90.0(3) . .
O20 Mo1 O23 84.0(2) . .
O21 Mo1 O23 71.9(2) . .
O5 Mo1 O23 71.0(2) . .
O4W Zn1 O6W 94.6(3) . .
O4W Zn1 O2 173.2(3) . .
O6W Zn1 O2 91.6(3) . .
O4W Zn1 N1 97.1(3) . .
O6W Zn1 N1 162.5(3) . .
O2 Zn1 N1 77.5(3) . .
O4W Zn1 O5W 90.7(3) . .
O6W Zn1 O5W 90.7(3) . .
O2 Zn1 O5W 86.4(3) . .
N1 Zn1 O5W 102.1(3) . .
O4W Zn1 O3 82.4(3) . 3_566
O6W Zn1 O3 82.1(3) . 3_566
O2 Zn1 O3 101.3(3) . 3_566
N1 Zn1 O3 86.5(3) . 3_566
O5W Zn1 O3 169.5(3) . 3_566
O23 Cr1 O26 91.6(3) . .
O23 Cr1 O6 85.3(3) . .
O26 Cr1 O6 84.2(3) . .
O23 Cr1 O8 176.2(2) . .
O26 Cr1 O8 84.9(3) . .
O6 Cr1 O8 95.9(3) . .
O23 Cr1 O5 84.5(2) . .
O26 Cr1 O5 175.7(3) . .
O6 Cr1 O5 97.4(3) . .
O8 Cr1 O5 98.9(2) . .
O23 Cr1 O4 93.7(3) . .
O26 Cr1 O4 94.0(3) . .
O6 Cr1 O4 178.0(2) . .
O8 Cr1 O4 84.9(3) . .
O5 Cr1 O4 84.3(2) . .
N1 C1 C2 122.2(9) . .
N1 C1 C6 115.2(8) . .
C2 C1 C6 122.6(9) . .
C1 N1 C5 119.9(8) . .
C1 N1 Zn1 114.2(6) . .
C5 N1 Zn1 125.8(7) . .
Zn2 O1W' O1W' 75.6(11) . 3_666
Zn2 O1W' Zn2 123.2(9) . 3_666
O1W' O1W' Zn2 47.6(8) 3_666 3_666
O25 Mo2 O10 105.7(4) . .
O25 Mo2 O22 97.1(3) . .
O10 Mo2 O22 102.1(3) . .
O25 Mo2 O20 100.3(3) . .
O10 Mo2 O20 98.5(3) . .
O22 Mo2 O20 148.2(3) . .
O25 Mo2 O4 161.2(3) . .
O10 Mo2 O4 91.7(3) . .
O22 Mo2 O4 71.8(2) . .
O20 Mo2 O4 83.7(2) . .
O25 Mo2 O5 92.5(3) . .
O10 Mo2 O5 160.6(3) . .
O22 Mo2 O5 81.7(3) . .
O20 Mo2 O5 71.2(2) . .
O4 Mo2 O5 71.3(2) . .
O1W' Zn2 O1W' 56.8(9) . 3_666
O1W' Zn2 O1W 38.5(7) . .
O1W' Zn2 O1W 95.0(6) 3_666 .
O1W' Zn2 O2W 137.6(7) . .
O1W' Zn2 O2W 81.5(6) 3_666 .
O1W Zn2 O2W 175.4(5) . .
O1W' Zn2 O12 97.0(7) . 3_666
O1W' Zn2 O12 93.9(5) 3_666 3_666
O1W Zn2 O12 90.2(5) . 3_666
O2W Zn2 O12 93.0(3) . 3_666
O1W' Zn2 O3W 126.2(6) . .
O1W' Zn2 O3W 175.6(5) 3_666 .
O1W Zn2 O3W 88.4(5) . .
O2W Zn2 O3W 95.0(4) . .
O12 Zn2 O3W 88.9(3) 3_666 .
O1W' Zn2 O27 82.0(7) . .
O1W' Zn2 O27 90.4(5) 3_666 .
O1W Zn2 O27 85.4(5) . .
O2W Zn2 O27 91.6(3) . .
O12 Zn2 O27 174.1(3) 3_666 .
O3W Zn2 O27 87.2(3) . .
O1W' Zn2 Zn2 32.6(6) . 3_666
O1W' Zn2 Zn2 24.2(5) 3_666 3_666
O1W Zn2 Zn2 70.9(4) . 3_666
O2W Zn2 Zn2 105.5(3) . 3_666
O12 Zn2 Zn2 95.9(2) 3_666 3_666
O3W Zn2 Zn2 158.7(2) . 3_666
O27 Zn2 Zn2 86.3(2) . 3_666
C3 C2 C1 117.3(9) . .
C3 C2 C7 120.4(9) . .
C1 C2 C7 122.3(8) . .
C6 O2 Zn1 116.4(6) . .
C7 N2 C8 127.5(9) . .
O18 Mo3 O11 105.5(4) . .
O18 Mo3 O15 98.5(3) . .
O11 Mo3 O15 101.3(3) . .
O18 Mo3 O13 101.4(3) . .
O11 Mo3 O13 97.4(3) . .
O15 Mo3 O13 147.8(3) . .
O18 Mo3 O26 92.5(3) . .
O11 Mo3 O26 160.7(3) . .
O15 Mo3 O26 82.4(3) . .
O13 Mo3 O26 71.7(3) . .
O18 Mo3 O6 160.0(3) . .
O11 Mo3 O6 93.4(3) . .
O15 Mo3 O6 70.8(2) . .
O13 Mo3 O6 82.2(2) . .
O26 Mo3 O6 69.8(2) . .
C9 N3 C10 122.6(9) . .
C7 O3 Zn1 138.3(7) . 3_566
C4 C3 C2 120.1(9) . .
O7 Mo4 O27 104.1(4) . .
O7 Mo4 O15 103.6(3) . .
O27 Mo4 O15 98.4(3) . .
O7 Mo4 O21 96.6(3) . .
O27 Mo4 O21 98.8(3) . .
O15 Mo4 O21 149.3(3) . .
O7 Mo4 O6 92.5(3) . .
O27 Mo4 O6 162.6(3) . .
O15 Mo4 O6 72.4(3) . .
O21 Mo4 O6 84.0(2) . .
O7 Mo4 O23 159.7(3) . .
O27 Mo4 O23 93.7(3) . .
O15 Mo4 O23 83.1(3) . .
O21 Mo4 O23 70.6(2) . .
O6 Mo4 O23 71.0(2) . .
C5 C4 C3 118.6(9) . .
Cr1 O4 Mo2 102.4(2) . .
Cr1 O4 Mo5 101.4(3) . .
Mo2 O4 Mo5 92.9(2) . .
O19 Mo5 O17 106.3(4) . .
O19 Mo5 O24 96.7(3) . .
O17 Mo5 O24 102.3(3) . .
O19 Mo5 O22 101.5(3) . .
O17 Mo5 O22 98.1(3) . .
O24 Mo5 O22 147.6(3) . .
O19 Mo5 O8 161.5(3) . .
O17 Mo5 O8 90.7(3) . .
O24 Mo5 O8 71.8(2) . .
O22 Mo5 O8 83.1(3) . .
O19 Mo5 O4 93.2(3) . .
O17 Mo5 O4 159.4(3) . .
O24 Mo5 O4 81.5(2) . .
O22 Mo5 O4 71.0(2) . .
O8 Mo5 O4 71.1(2) . .
N1 C5 C4 121.8(9) . .
Cr1 O5 Mo1 102.2(2) . .
Cr1 O5 Mo2 101.9(2) . .
Mo1 O5 Mo2 93.8(2) . .
O9 Mo6 O16 106.2(4) . .
O9 Mo6 O13 97.9(4) . .
O16 Mo6 O13 100.7(3) . .
O9 Mo6 O24 102.2(3) . .
O16 Mo6 O24 97.2(3) . .
O13 Mo6 O24 148.1(3) . .
O9 Mo6 O8 96.2(3) . .
O16 Mo6 O8 156.7(3) . .
O13 Mo6 O8 82.2(3) . .
O24 Mo6 O8 71.4(2) . .
O9 Mo6 O26 163.4(3) . .
O16 Mo6 O26 88.5(3) . .
O13 Mo6 O26 71.1(2) . .
O24 Mo6 O26 83.3(2) . .
O8 Mo6 O26 70.4(2) . .
O1 C6 O2 125.5(8) . .
O1 C6 C1 117.9(8) . .
O2 C6 C1 116.6(8) . .
Cr1 O6 Mo4 102.7(3) . .
Cr1 O6 Mo3 102.2(2) . .
Mo4 O6 Mo3 92.4(2) . .
O3 C7 N2 123.3(9) . .
O3 C7 C2 123.1(9) . .
N2 C7 C2 113.2(9) . .
C9 C8 C12 119.3(10) . .
C9 C8 N2 122.6(10) . .
C12 C8 N2 117.8(9) . .
Cr1 O8 Mo5 102.6(3) . .
Cr1 O8 Mo6 103.1(3) . .
Mo5 O8 Mo6 93.5(2) . .
N3 C9 C8 119.1(10) . .
C11 C10 N3 118.7(10) . .
C10 C11 C12 121.2(11) . .
C11 C12 C8 119.0(10) . .
Mo1 O12 Zn2 136.8(4) . 3_666
Mo6 O13 Mo3 119.1(3) . .
Mo4 O15 Mo3 120.4(3) . .
Mo1 O20 Mo2 119.2(3) . .
Mo1 O21 Mo4 119.7(3) . .
Mo5 O22 Mo2 118.1(3) . .
Cr1 O23 Mo1 102.2(2) . .
Cr1 O23 Mo4 101.0(3) . .
Mo1 O23 Mo4 93.0(2) . .
Mo5 O24 Mo6 118.3(3) . .
Cr1 O26 Mo3 103.8(3) . .
Cr1 O26 Mo6 101.6(3) . .
Mo3 O26 Mo6 92.2(2) . .
Mo4 O27 Zn2 136.4(4) . .

loop_
_geom_bond_atom_site_label_1
_geom_bond_atom_site_label_2
_geom_bond_distance
_geom_bond_site_symmetry_2
Mo1 O14 1.713(7) .
Mo1 O12 1.731(7) .
Mo1 O20 1.913(6) .
Mo1 O21 1.919(6) .
Mo1 O5 2.273(6) .
Mo1 O23 2.284(6) .
Zn1 O4W 2.061(8) .
Zn1 O6W 2.064(8) .
Zn1 O2 2.104(7) .
Zn1 N1 2.113(8) .
Zn1 O5W 2.136(8) .
Zn1 O3 2.238(8) 3_566
Cr1 O23 1.962(6) .
Cr1 O26 1.967(6) .
Cr1 O6 1.969(6) .
Cr1 O8 1.975(6) .
Cr1 O5 1.975(6) .
Cr1 O4 1.980(6) .
C1 N1 1.331(13) .
C1 C2 1.395(14) .
C1 C6 1.506(12) .
O1 C6 1.259(12) .
N1 C5 1.341(12) .
O1W Zn2 2.084(16) .
O1W' Zn2 1.547(17) .
O1W' O1W' 1.75(3) 3_666
O1W' Zn2 2.029(16) 3_666
Mo2 O25 1.695(7) .
Mo2 O10 1.702(7) .
Mo2 O22 1.938(7) .
Mo2 O20 1.948(6) .
Mo2 O4 2.270(6) .
Mo2 O5 2.289(6) .
Zn2 O1W' 2.029(16) 3_666
Zn2 O2W 2.130(10) .
Zn2 O12 2.141(7) 3_666
Zn2 O3W 2.175(10) .
Zn2 O27 2.243(9) .
Zn2 Zn2 3.154(5) 3_666
C2 C3 1.393(13) .
C2 C7 1.500(13) .
O2 C6 1.263(11) .
N2 C7 1.369(13) .
N2 C8 1.410(13) .
Mo3 O18 1.704(7) .
Mo3 O11 1.708(7) .
Mo3 O15 1.915(7) .
Mo3 O13 1.943(7) .
Mo3 O26 2.287(6) .
Mo3 O6 2.328(6) .
N3 C9 1.347(13) .
N3 C10 1.358(14) .
O3 C7 1.224(12) .
O3 Zn1 2.238(8) 3_566
C3 C4 1.386(14) .
Mo4 O7 1.694(7) .
Mo4 O27 1.724(8) .
Mo4 O15 1.906(7) .
Mo4 O21 1.947(6) .
Mo4 O6 2.266(6) .
Mo4 O23 2.322(6) .
C4 C5 1.374(14) .
O4 Mo5 2.310(6) .
Mo5 O19 1.709(7) .
Mo5 O17 1.716(7) .
Mo5 O24 1.923(6) .
Mo5 O22 1.933(6) .
Mo5 O8 2.282(6) .
Mo6 O9 1.687(7) .
Mo6 O16 1.705(7) .
Mo6 O13 1.917(7) .
Mo6 O24 1.950(7) .
Mo6 O8 2.282(6) .
Mo6 O26 2.331(6) .
C8 C9 1.354(14) .
C8 C12 1.395(14) .
C10 C11 1.331(15) .
C11 C12 1.367(15) .
O12 Zn2 2.141(7) 3_666

loop_
_platon_squeeze_void_nr
_platon_squeeze_void_average_x
_platon_squeeze_void_average_y
_platon_squeeze_void_average_z
_platon_squeeze_void_volume
_platon_squeeze_void_count_electrons
_platon_squeeze_void_content
1 0.972 0.100 0.467 7 5 ' '
2 0.669 0.222 0.225 18 9 ' '
3 0.029 0.253 0.834 17 10 ' '
4 0.529 0.247 0.334 17 10 ' '
5 0.813 0.240 0.717 21 9 ' '
6 0.169 0.278 0.725 18 9 ' '
7 0.313 0.260 0.217 21 9 ' '
8 0.472 0.400 0.967 7 5 ' '
9 0.528 0.600 0.033 7 5 ' '
10 0.831 0.722 0.275 18 9 ' '
11 0.471 0.753 0.666 17 10 ' '
12 0.971 0.747 0.166 17 10 ' '
13 0.687 0.740 0.783 22 9 ' '
14 0.331 0.778 0.775 18 9 ' '
15 0.187 0.760 0.283 22 9 ' '
16 0.028 0.900 0.533 7 5 ' '
